data_1542886
loop_
_publ_author_name
'Paquin, Cyrenus T.'
'Boerth, Donald W.'
'Golen, James A.'
'Manke, David R.'

_publ_section_title
;
 4-Methylcyclohexyl <i>p</i>-toluenesulfonate
;
_journal_coeditor_code VM4007
_journal_issue 3
_journal_name_full IUCrData
_journal_page_first x160390
_journal_paper_doi 10.1107/S2414314616003904
_journal_volume 1
_journal_year 2016
_chemical_formula_iupac 'C14 H20 O3 S'
_chemical_formula_moiety 'C14 H20 O3 S'
_chemical_formula_sum 'C14 H20 O3 S'
_chemical_formula_weight 268.36
_chemical_name_common
;
4-Methylcyclohexyl <i>p</i>-toluenesulfonate
;
_chemical_name_systematic
;
4-Methylcyclohexyl 4-methylbenzenesulfonate
;
_space_group_crystal_system monoclinic
_space_group_IT_number 14
_space_group_name_Hall '-P 2ybc'
_space_group_name_H-M_alt 'P 1 21/c 1'
_symmetry_space_group_name_Hall '-P 2ybc'
_symmetry_space_group_name_H-M 'P 1 21/c 1'
_atom_sites_solution_hydrogens geom
_audit_creation_method
;
Olex2 1.2
(compiled 2015.09.30 svn.r3233 for OlexSys, GUI svn.r5103)
;
_cell_angle_alpha 90
_cell_angle_beta 113.790(9)
_cell_angle_gamma 90
_cell_formula_units_Z 4
_cell_length_a 11.390(2)
_cell_length_b 10.9935(18)
_cell_length_c 12.5613(19)
_cell_measurement_reflns_used 6338
_cell_measurement_temperature 200(2)
_cell_measurement_theta_max 70.04
_cell_measurement_theta_min 4.24
_cell_volume 1439.2(4)
_computing_cell_refinement
;
SAINT (Bruker, 2014)
;
_computing_data_collection
;
APEX2 (Bruker, 2014)
;
_computing_data_reduction
;
SAINT (Bruker, 2014)
;
_computing_molecular_graphics
;
OLEX2 (Dolomanov <i>et al.</i>,  2009)
;
_computing_publication_material
;
<i>OLEX2</i> (Dolomanov <i>et al.</i>,  2009) and publCIF (Westrip,
2010)
;
_computing_structure_refinement
;
SHELXL2014 (Sheldrick, 2015)
;
_computing_structure_solution
;
SHELXS97 (Sheldrick, 2008)
;
_diffrn_ambient_temperature 200.0
_diffrn_measured_fraction_theta_full 0.995
_diffrn_measured_fraction_theta_max 0.990
_diffrn_measurement_device_type 'Bruker D8 Venture CMOS'
_diffrn_measurement_method '\f and \w scans'
_diffrn_radiation_monochromator 'HELIOS MX'
_diffrn_radiation_type CuK\a
_diffrn_radiation_wavelength 1.54178
_diffrn_reflns_av_R_equivalents 0.0706
_diffrn_reflns_limit_h_max 13
_diffrn_reflns_limit_h_min -13
_diffrn_reflns_limit_k_max 13
_diffrn_reflns_limit_k_min -13
_diffrn_reflns_limit_l_max 15
_diffrn_reflns_limit_l_min -15
_diffrn_reflns_number 17339
_diffrn_reflns_theta_full 68.250
_diffrn_reflns_theta_max 70.529
_diffrn_reflns_theta_min 4.242
_diffrn_standards_number 0
_exptl_absorpt_coefficient_mu 1.988
_exptl_absorpt_correction_T_max 0.7533
_exptl_absorpt_correction_T_min 0.6345
_exptl_absorpt_correction_type multi-scan
_exptl_absorpt_process_details
;
(SADABS; Bruker, 2014)
;
_exptl_crystal_colour colourless
_exptl_crystal_density_diffrn 1.238
_exptl_crystal_description needle
_exptl_crystal_F_000 576
_exptl_crystal_size_max 0.3
_exptl_crystal_size_mid 0.1
_exptl_crystal_size_min 0.04
_refine_diff_density_max 0.191
_refine_diff_density_min -0.335
_refine_ls_extinction_method none
_refine_ls_goodness_of_fit_ref 1.092
_refine_ls_hydrogen_treatment constr
_refine_ls_matrix_type full
_refine_ls_number_parameters 165
_refine_ls_number_reflns 2730
_refine_ls_number_restraints 0
_refine_ls_restrained_S_all 1.092
_refine_ls_R_factor_all 0.0733
_refine_ls_R_factor_gt 0.0494
_refine_ls_shift/su_max 0.000
_refine_ls_shift/su_mean 0.000
_refine_ls_structure_factor_coef Fsqd
_refine_ls_weighting_details 'w=1/[\s^2^(Fo^2^)+(0.0764P)^2^+0.3146P] where P=(Fo^2^+2Fc^2^)/3'
_refine_ls_weighting_scheme calc
_refine_ls_wR_factor_gt 0.1333
_refine_ls_wR_factor_ref 0.1505
_reflns_number_gt 1976
_reflns_number_total 2730
_reflns_threshold_expression 'I > 2\s(I)'
_cod_data_source_file vm4007sup1.cif
_cod_data_source_block I
_cod_original_cell_volume 1439.3(4)
_cod_database_code 1542886
_shelx_space_group_comment
;
The symmetry employed for this shelxl refinement is uniquely defined
by the following loop, which should always be used as a source of
symmetry information in preference to the above space-group names.
They are only intended as comments.
;
_shelx_estimated_absorpt_t_min 0.587
_shelx_estimated_absorpt_t_max 0.925
_shelxl_version_number 2014/6

loop_
_space_group_symop_operation_xyz
'x, y, z'
'-x, y+1/2, -z+1/2'
'-x, -y, -z'
'x, -y-1/2, z-1/2'

loop_
_atom_site_type_symbol
_atom_site_label
_atom_site_fract_x
_atom_site_fract_y
_atom_site_fract_z
_atom_site_U_iso_or_equiv
_atom_site_adp_type
_atom_site_calc_flag
_atom_site_occupancy
S S1 0.21794(7) 0.40952(6) 0.43539(5) 0.0555(2) Uani d 1
O O1 0.33075(16) 0.38628(14) 0.55667(13) 0.0504(4) Uani d 1
O O2 0.2587(2) 0.38475(19) 0.34409(16) 0.0721(6) Uani d 1
O O3 0.1735(2) 0.52791(17) 0.44614(18) 0.0726(6) Uani d 1
C C1 0.4404(3) 0.2253(2) 0.6879(2) 0.0591(7) Uani d 1
H H1A 0.3592 0.1980 0.6914 0.071 Uiso calc 1
H H1B 0.4795 0.2877 0.7488 0.071 Uiso calc 1
C C2 0.5313(3) 0.1179(3) 0.7097(3) 0.0679(8) Uani d 1
H H2A 0.5518 0.0857 0.7888 0.081 Uiso calc 1
H H2B 0.4878 0.0526 0.6533 0.081 Uiso calc 1
C C3 0.6544(3) 0.1515(3) 0.6987(2) 0.0602(7) Uani d 1
H H3 0.6994 0.2131 0.7602 0.072 Uiso calc 1
C C4 0.6252(3) 0.2108(3) 0.5822(3) 0.0719(9) Uani d 1
H H4A 0.5870 0.1494 0.5200 0.086 Uiso calc 1
H H4B 0.7064 0.2391 0.5794 0.086 Uiso calc 1
C C5 0.5332(3) 0.3185(3) 0.5586(3) 0.0691(8) Uani d 1
H H5A 0.5748 0.3847 0.6146 0.083 Uiso calc 1
H H5B 0.5118 0.3500 0.4791 0.083 Uiso calc 1
C C6 0.4134(2) 0.2788(2) 0.5703(2) 0.0467(6) Uani d 1
H H6 0.3672 0.2178 0.5085 0.056 Uiso calc 1
C C7 0.7438(3) 0.0438(3) 0.7188(3) 0.0852(10) Uani d 1
H H7A 0.7639 0.0101 0.7965 0.128 Uiso calc 1
H H7B 0.8231 0.0703 0.7131 0.128 Uiso calc 1
H H7C 0.7021 -0.0187 0.6600 0.128 Uiso calc 1
C C8 0.1017(2) 0.3018(2) 0.42833(18) 0.0490(6) Uani d 1
C C9 0.0655(3) 0.2116(3) 0.3445(2) 0.0626(8) Uani d 1
H H9 0.1055 0.2058 0.2913 0.075 Uiso calc 1
C C10 -0.0284(3) 0.1308(3) 0.3385(2) 0.0685(8) Uani d 1
H H10 -0.0529 0.0692 0.2806 0.082 Uiso calc 1
C C11 -0.0887(2) 0.1364(2) 0.4146(2) 0.0553(7) Uani d 1
C C12 -0.0512(3) 0.2275(3) 0.4980(2) 0.0612(7) Uani d 1
H H12 -0.0909 0.2330 0.5513 0.073 Uiso calc 1
C C13 0.0425(3) 0.3102(3) 0.5051(2) 0.0603(7) Uani d 1
H H13 0.0663 0.3726 0.5623 0.072 Uiso calc 1
C C14 -0.1925(3) 0.0476(3) 0.4064(3) 0.0712(8) Uani d 1
H H14A -0.1995 -0.0150 0.3486 0.107 Uiso calc 1
H H14B -0.2744 0.0908 0.3829 0.107 Uiso calc 1
H H14C -0.1712 0.0093 0.4824 0.107 Uiso calc 1

loop_
_atom_site_aniso_label
_atom_site_aniso_U_11
_atom_site_aniso_U_22
_atom_site_aniso_U_33
_atom_site_aniso_U_12
_atom_site_aniso_U_13
_atom_site_aniso_U_23
S1 0.0583(4) 0.0607(4) 0.0519(4) 0.0160(3) 0.0268(3) 0.0123(3)
O1 0.0476(10) 0.0512(9) 0.0523(9) 0.0085(8) 0.0202(8) -0.0014(7)
O2 0.0769(14) 0.0932(15) 0.0572(10) 0.0193(12) 0.0385(10) 0.0190(10)
O3 0.0795(14) 0.0564(11) 0.0892(14) 0.0250(10) 0.0416(12) 0.0210(10)
C1 0.0592(17) 0.0634(16) 0.0668(15) 0.0077(13) 0.0380(14) 0.0132(12)
C2 0.070(2) 0.0675(17) 0.0731(17) 0.0121(15) 0.0358(16) 0.0227(14)
C3 0.0520(16) 0.0625(16) 0.0598(15) 0.0076(13) 0.0160(13) -0.0005(12)
C4 0.0604(19) 0.079(2) 0.094(2) 0.0158(16) 0.0498(17) 0.0214(16)
C5 0.0624(18) 0.0694(18) 0.093(2) 0.0152(15) 0.0496(17) 0.0295(15)
C6 0.0462(14) 0.0460(13) 0.0491(12) 0.0059(11) 0.0204(11) 0.0001(10)
C7 0.074(2) 0.092(2) 0.088(2) 0.034(2) 0.0324(19) 0.0216(18)
C8 0.0439(14) 0.0593(14) 0.0389(11) 0.0150(11) 0.0116(10) 0.0013(10)
C9 0.0622(18) 0.085(2) 0.0410(12) 0.0151(16) 0.0211(12) -0.0077(12)
C10 0.0656(19) 0.0777(19) 0.0516(14) 0.0050(16) 0.0128(14) -0.0207(13)
C11 0.0424(14) 0.0618(15) 0.0514(13) 0.0089(12) 0.0083(11) -0.0077(11)
C12 0.0540(16) 0.0747(18) 0.0586(14) -0.0014(14) 0.0267(13) -0.0179(13)
C13 0.0594(17) 0.0699(17) 0.0544(14) -0.0028(14) 0.0259(13) -0.0203(12)
C14 0.0567(18) 0.0742(19) 0.0695(17) -0.0004(15) 0.0117(14) -0.0111(14)

loop_
_atom_type_symbol
_atom_type_description
_atom_type_scat_dispersion_real
_atom_type_scat_dispersion_imag
_atom_type_scat_source
C C 0.0181 0.0091 'International Tables Vol C Tables 4.2.6.8 and 6.1.1.4'
H H 0.0000 0.0000 'International Tables Vol C Tables 4.2.6.8 and 6.1.1.4'
O O 0.0492 0.0322 'International Tables Vol C Tables 4.2.6.8 and 6.1.1.4'
S S 0.3331 0.5567 'International Tables Vol C Tables 4.2.6.8 and 6.1.1.4'

loop_
_geom_angle_atom_site_label_1
_geom_angle_atom_site_label_2
_geom_angle_atom_site_label_3
_geom_angle
O1 S1 C8 104.21(10)
O2 S1 O1 110.19(11)
O2 S1 C8 108.35(13)
O3 S1 O1 103.91(11)
O3 S1 O2 119.66(12)
O3 S1 C8 109.43(13)
C6 O1 S1 118.50(14)
H1A C1 H1B 108.2
C2 C1 H1A 109.7
C2 C1 H1B 109.7
C6 C1 H1A 109.7
C6 C1 H1B 109.7
C6 C1 C2 109.6(2)
C1 C2 H2A 109.1
C1 C2 H2B 109.1
H2A C2 H2B 107.8
C3 C2 C1 112.6(2)
C3 C2 H2A 109.1
C3 C2 H2B 109.1
C2 C3 H3 107.5
C2 C3 C4 110.1(2)
C2 C3 C7 112.3(3)
C4 C3 H3 107.5
C4 C3 C7 111.7(2)
C7 C3 H3 107.5
C3 C4 H4A 109.0
C3 C4 H4B 109.0
C3 C4 C5 112.8(2)
H4A C4 H4B 107.8
C5 C4 H4A 109.0
C5 C4 H4B 109.0
C4 C5 H5A 109.7
C4 C5 H5B 109.7
H5A C5 H5B 108.2
C6 C5 C4 109.6(2)
C6 C5 H5A 109.7
C6 C5 H5B 109.7
O1 C6 C1 107.19(18)
O1 C6 C5 108.6(2)
O1 C6 H6 109.6
C1 C6 H6 109.6
C5 C6 C1 112.2(2)
C5 C6 H6 109.6
C3 C7 H7A 109.5
C3 C7 H7B 109.5
C3 C7 H7C 109.5
H7A C7 H7B 109.5
H7A C7 H7C 109.5
H7B C7 H7C 109.5
C9 C8 S1 120.7(2)
C9 C8 C13 119.9(3)
C13 C8 S1 119.35(19)
C8 C9 H9 120.2
C10 C9 C8 119.5(2)
C10 C9 H9 120.2
C9 C10 H10 119.1
C9 C10 C11 121.8(2)
C11 C10 H10 119.1
C10 C11 C12 117.8(3)
C10 C11 C14 121.3(2)
C12 C11 C14 121.0(3)
C11 C12 H12 119.3
C13 C12 C11 121.4(2)
C13 C12 H12 119.3
C8 C13 H13 120.2
C12 C13 C8 119.5(2)
C12 C13 H13 120.2
C11 C14 H14A 109.5
C11 C14 H14B 109.5
C11 C14 H14C 109.5
H14A C14 H14B 109.5
H14A C14 H14C 109.5
H14B C14 H14C 109.5

loop_
_geom_bond_atom_site_label_1
_geom_bond_atom_site_label_2
_geom_bond_distance
S1 O1 1.5677(17)
S1 O2 1.4265(19)
S1 O3 1.4226(19)
S1 C8 1.752(3)
O1 C6 1.477(3)
C1 H1A 0.9900
C1 H1B 0.9900
C1 C2 1.520(4)
C1 C6 1.502(3)
C2 H2A 0.9900
C2 H2B 0.9900
C2 C3 1.510(4)
C3 H3 1.0000
C3 C4 1.511(4)
C3 C7 1.514(4)
C4 H4A 0.9900
C4 H4B 0.9900
C4 C5 1.529(4)
C5 H5A 0.9900
C5 H5B 0.9900
C5 C6 1.496(4)
C6 H6 1.0000
C7 H7A 0.9800
C7 H7B 0.9800
C7 H7C 0.9800
C8 C9 1.383(4)
C8 C13 1.385(3)
C9 H9 0.9500
C9 C10 1.369(4)
C10 H10 0.9500
C10 C11 1.385(4)
C11 C12 1.386(3)
C11 C14 1.505(4)
C12 H12 0.9500
C12 C13 1.376(4)
C13 H13 0.9500
C14 H14A 0.9800
C14 H14B 0.9800
C14 H14C 0.9800

loop_
_geom_torsion_atom_site_label_1
_geom_torsion_atom_site_label_2
_geom_torsion_atom_site_label_3
_geom_torsion_atom_site_label_4
_geom_torsion
S1 O1 C6 C1 -139.75(19)
S1 O1 C6 C5 98.8(2)
S1 C8 C9 C10 -178.0(2)
S1 C8 C13 C12 178.4(2)
O1 S1 C8 C9 -116.6(2)
O1 S1 C8 C13 65.7(2)
O2 S1 O1 C6 -40.9(2)
O2 S1 C8 C9 0.7(2)
O2 S1 C8 C13 -177.0(2)
O3 S1 O1 C6 -170.28(17)
O3 S1 C8 C9 132.7(2)
O3 S1 C8 C13 -44.9(2)
C1 C2 C3 C4 -54.0(3)
C1 C2 C3 C7 -179.2(2)
C2 C1 C6 O1 -177.0(2)
C2 C1 C6 C5 -57.8(3)
C2 C3 C4 C5 53.4(4)
C3 C4 C5 C6 -55.0(4)
C4 C5 C6 O1 175.4(2)
C4 C5 C6 C1 57.1(3)
C6 C1 C2 C3 56.1(3)
C7 C3 C4 C5 179.0(3)
C8 S1 O1 C6 75.12(18)
C8 C9 C10 C11 -0.1(4)
C9 C8 C13 C12 0.7(4)
C9 C10 C11 C12 0.2(4)
C9 C10 C11 C14 179.5(3)
C10 C11 C12 C13 0.2(4)
C11 C12 C13 C8 -0.7(4)
C13 C8 C9 C10 -0.4(4)
C14 C11 C12 C13 -179.1(3)

_cod_database_fobs_code 1542886
